data_1551155
loop_
_publ_author_name
'Pecharman, Anne-Frederique'
'Hill, Michael'
'McMullon, Grace'
'McMullin, Claire'
'Mahon, Mary F.'

_publ_section_title
;
 Snapshots of Magnesium-Centred Diborane Heterolysis by an Outer Sphere
 SN2 Process
;
_journal_name_full 'Chemical Science'
_journal_paper_doi 10.1039/C9SC02087J
_journal_year 2019
_chemical_formula_moiety 'C48 H64 B Mg N3 O2'
_chemical_formula_sum 'C48 H64 B Mg N3 O2'
_chemical_formula_weight 750.14
_space_group_crystal_system monoclinic
_space_group_IT_number 14
_space_group_name_Hall '-P 2ybc'
_space_group_name_H-M_alt 'P 1 21/c 1'
_symmetry_space_group_name_Hall '-P 2ybc'
_symmetry_space_group_name_H-M 'P 1 21/c 1'
_atom_sites_solution_hydrogens geom
_atom_sites_solution_primary iterative
_audit_creation_date 2017-02-08
_audit_creation_method
;
Olex2 1.2
(compiled 2017.01.04 svn.r3372 for OlexSys, GUI svn.r5292)
;
_audit_update_record
;
2019-04-17 deposited with the CCDC.    2019-05-24 downloaded from the CCDC.
;
_cell_angle_alpha 90
_cell_angle_beta 90.243(4)
_cell_angle_gamma 90
_cell_formula_units_Z 4
_cell_length_a 11.8747(5)
_cell_length_b 20.2674(6)
_cell_length_c 18.1008(7)
_cell_measurement_reflns_used 8842
_cell_measurement_temperature 150.00(10)
_cell_measurement_theta_max 73.1440
_cell_measurement_theta_min 3.2530
_cell_volume 4356.3(3)
_computing_cell_refinement 'CrysAlisPro 1.171.38.41 (Rigaku OD, 2015)'
_computing_data_collection 'CrysAlisPro 1.171.38.41 (Rigaku OD, 2015)'
_computing_data_reduction 'CrysAlisPro 1.171.38.41 (Rigaku OD, 2015)'
_computing_molecular_graphics 'Olex2 (Dolomanov et al., 2009)'
_computing_publication_material 'Olex2 (Dolomanov et al., 2009)'
_computing_structure_refinement 'ShelXL (Sheldrick, 2015)'
_computing_structure_solution 'olex2.solve (Bourhis et al., 2015)'
_diffrn_ambient_environment N~2~
_diffrn_ambient_temperature 150.00(10)
_diffrn_detector 'CCD plate'
_diffrn_detector_area_resol_mean 8.1150
_diffrn_detector_type EosS2
_diffrn_measured_fraction_theta_full 0.999
_diffrn_measured_fraction_theta_max 0.990
_diffrn_measurement_device 'four-circle diffractometer'
_diffrn_measurement_device_type 'SuperNova, Dual, Cu at zero, EosS2'
_diffrn_measurement_method '\w scans'
_diffrn_radiation_monochromator mirror
_diffrn_radiation_probe x-ray
_diffrn_radiation_type CuK\a
_diffrn_radiation_wavelength 1.54184
_diffrn_reflns_av_R_equivalents 0.1131
_diffrn_reflns_av_unetI/netI 0.0694
_diffrn_reflns_Laue_measured_fraction_full 0.999
_diffrn_reflns_Laue_measured_fraction_max 0.990
_diffrn_reflns_limit_h_max 14
_diffrn_reflns_limit_h_min -14
_diffrn_reflns_limit_k_max 25
_diffrn_reflns_limit_k_min -21
_diffrn_reflns_limit_l_max 22
_diffrn_reflns_limit_l_min -22
_diffrn_reflns_number 54653
_diffrn_reflns_point_group_measured_fraction_full 0.999
_diffrn_reflns_point_group_measured_fraction_max 0.990
_diffrn_reflns_theta_full 67.684
_diffrn_reflns_theta_max 73.848
_diffrn_reflns_theta_min 3.274
_diffrn_source 'micro-focus sealed X-ray tube'
_diffrn_source_type 'SuperNova (Cu) X-ray Source'
_exptl_absorpt_coefficient_mu 0.655
_exptl_absorpt_correction_T_max 0.988
_exptl_absorpt_correction_T_min 0.978
_exptl_absorpt_correction_type gaussian
_exptl_absorpt_process_details
;
CrysAlisPro 1.171.38.41 (Rigaku Oxford Diffraction, 2015)
Numerical absorption correction based on gaussian integration over
            a multifaceted crystal model
Empirical absorption correction using spherical harmonics,
 implemented in SCALE3 ABSPACK scaling algorithm.
;
_exptl_crystal_colour colorless
_exptl_crystal_density_diffrn 1.144
_exptl_crystal_description block
_exptl_crystal_F_000 1624
_exptl_crystal_size_max 0.149
_exptl_crystal_size_mid 0.124
_exptl_crystal_size_min 0.078
_refine_diff_density_max 0.364
_refine_diff_density_min -0.374
_refine_diff_density_rms 0.051
_refine_ls_extinction_method none
_refine_ls_goodness_of_fit_ref 1.056
_refine_ls_hydrogen_treatment constr
_refine_ls_matrix_type full
_refine_ls_number_parameters 510
_refine_ls_number_reflns 8726
_refine_ls_number_restraints 0
_refine_ls_restrained_S_all 1.056
_refine_ls_R_factor_all 0.0919
_refine_ls_R_factor_gt 0.0675
_refine_ls_shift/su_max 0.000
_refine_ls_shift/su_mean 0.000
_refine_ls_structure_factor_coef Fsqd
_refine_ls_weighting_details 'w=1/[\s^2^(Fo^2^)+(0.0567P)^2^+2.4447P] where P=(Fo^2^+2Fc^2^)/3'
_refine_ls_weighting_scheme calc
_refine_ls_wR_factor_gt 0.1491
_refine_ls_wR_factor_ref 0.1620
_reflns_Friedel_coverage 0.000
_reflns_number_gt 6660
_reflns_number_total 8726
_reflns_threshold_expression 'I > 2\s(I)'
_cod_data_source_file c9sc02087j2.cif
_cod_data_source_block s17msh18-17BC
_cod_database_code 1551155
_shelx_shelxl_version_number 2014/7
_shelx_space_group_comment
;
The symmetry employed for this shelxl refinement is uniquely defined
by the following loop, which should always be used as a source of
symmetry information in preference to the above space-group names.
They are only intended as comments.
;
_olex2_refinement_description
;
1. Fixed Uiso
 At 1.2 times of:
  All C(H) groups
 At 1.5 times of:
  All C(H,H,H) groups
2.a Ternary CH refined with riding coordinates:
 C12(H12), C15(H15), C24(H24), C27(H27), C36(H36)
2.b Aromatic/amide H refined with riding coordinates:
 C3(H3), C8(H8), C9(H9), C10(H10), C20(H20), C21(H21), C22(H22), C38(H38),
 C39(H39), C40(H40), C41(H41), C42(H42), C44(H44), C45(H45), C46(H46), C47(H47),
  C48(H48)
2.c Idealised Me refined as rotating group:
 C1(H1A,H1B,H1C), C5(H5A,H5B,H5C), C7(H7A,H7B,H7C), C13(H13A,H13B,H13C),
 C16(H16A,H16B,H16C), C17(H17A,H17B,H17C), C25(H25A,H25B,H25C), C26(H26A,H26B,
 H26C), C28(H28A,H28B,H28C), C29(H29A,H29B,H29C), C32(H32A,H32B,H32C), C33(H33A,
 H33B,H33C), C34(H34A,H34B,H34C), C35(H35A,H35B,H35C)
;

loop_
_space_group_symop_operation_xyz
'x, y, z'
'-x, y+1/2, -z+1/2'
'-x, -y, -z'
'x, -y-1/2, z-1/2'

loop_
_atom_site_label
_atom_site_type_symbol
_atom_site_fract_x
_atom_site_fract_y
_atom_site_fract_z
_atom_site_U_iso_or_equiv
_atom_site_adp_type
_atom_site_occupancy
_atom_site_site_symmetry_order
_atom_site_calc_flag
_atom_site_refinement_flags_posn
Mg1 Mg 0.25787(6) 0.15336(3) 0.22994(4) 0.02006(17) Uani 1 1 d .
O1 O 0.38297(13) 0.09838(8) 0.29209(9) 0.0247(4) Uani 1 1 d .
O2 O 0.42420(15) 0.06988(9) 0.41243(10) 0.0299(4) Uani 1 1 d .
N1 N 0.16179(16) 0.12515(9) 0.13952(11) 0.0222(4) Uani 1 1 d .
N2 N 0.31799(16) 0.23723(9) 0.17916(11) 0.0208(4) Uani 1 1 d .
N3 N 0.17261(16) 0.15094(9) 0.32522(11) 0.0227(4) Uani 1 1 d .
C1 C 0.0464(2) 0.15350(13) 0.02919(15) 0.0349(6) Uani 1 1 d .
H1A H 0.0395 0.1065 0.0249 0.052 Uiso 1 1 calc GR
H1B H 0.0743 0.1713 -0.0163 0.052 Uiso 1 1 calc GR
H1C H -0.0260 0.1723 0.0397 0.052 Uiso 1 1 calc GR
C2 C 0.1276(2) 0.16997(11) 0.09134(13) 0.0250(5) Uani 1 1 d .
C3 C 0.1631(2) 0.23654(11) 0.09157(14) 0.0258(5) Uani 1 1 d .
H3 H 0.1205 0.2645 0.0619 0.031 Uiso 1 1 calc R
C4 C 0.2518(2) 0.26702(11) 0.12916(13) 0.0232(5) Uani 1 1 d .
C5 C 0.2705(2) 0.33925(11) 0.11017(15) 0.0307(5) Uani 1 1 d .
H5A H 0.2980 0.3622 0.1530 0.046 Uiso 1 1 calc GR
H5B H 0.2007 0.3586 0.0944 0.046 Uiso 1 1 calc GR
H5C H 0.3247 0.3426 0.0711 0.046 Uiso 1 1 calc GR
C6 C 0.4179(2) 0.27070(10) 0.20377(13) 0.0225(5) Uani 1 1 d .
C7 C 0.2696(3) 0.36819(14) 0.32524(17) 0.0445(7) Uani 1 1 d .
H7A H 0.3249 0.3985 0.3440 0.067 Uiso 1 1 calc GR
H7B H 0.2043 0.3691 0.3563 0.067 Uiso 1 1 calc GR
H7C H 0.2487 0.3807 0.2759 0.067 Uiso 1 1 calc GR
C8 C 0.6114(2) 0.30200(13) 0.18560(16) 0.0348(6) Uani 1 1 d .
H8 H 0.6747 0.3045 0.1556 0.042 Uiso 1 1 calc R
C9 C 0.6174(2) 0.32582(13) 0.25706(16) 0.0361(6) Uani 1 1 d .
H9 H 0.6845 0.3434 0.2751 0.043 Uiso 1 1 calc R
C10 C 0.5236(2) 0.32347(12) 0.30143(15) 0.0315(5) Uani 1 1 d .
H10 H 0.5276 0.3402 0.3492 0.038 Uiso 1 1 calc R
C11 C 0.4222(2) 0.29631(10) 0.27577(14) 0.0240(5) Uani 1 1 d .
C12 C 0.3188(2) 0.29860(11) 0.32447(14) 0.0275(5) Uani 1 1 d .
H12 H 0.2622 0.2694 0.3024 0.033 Uiso 1 1 calc R
C13 C 0.3408(3) 0.27453(13) 0.40296(15) 0.0360(6) Uani 1 1 d .
H13A H 0.3769 0.2322 0.4014 0.054 Uiso 1 1 calc GR
H13B H 0.2707 0.2708 0.4288 0.054 Uiso 1 1 calc GR
H13C H 0.3888 0.3054 0.4282 0.054 Uiso 1 1 calc GR
C14 C 0.5126(2) 0.27430(11) 0.15730(14) 0.0274(5) Uani 1 1 d .
C15 C 0.5100(2) 0.24831(13) 0.07813(15) 0.0332(6) Uani 1 1 d .
H15 H 0.4329 0.2544 0.0600 0.040 Uiso 1 1 calc R
C16 C 0.5333(4) 0.17537(19) 0.0759(2) 0.0739(13) Uani 1 1 d .
H16A H 0.6085 0.1671 0.0932 0.111 Uiso 1 1 calc GR
H16B H 0.5255 0.1597 0.0261 0.111 Uiso 1 1 calc GR
H16C H 0.4806 0.1528 0.1071 0.111 Uiso 1 1 calc GR
C17 C 0.5863(4) 0.2854(3) 0.0254(2) 0.0893(18) Uani 1 1 d .
H17A H 0.6635 0.2781 0.0392 0.134 Uiso 1 1 calc GR
H17B H 0.5698 0.3317 0.0279 0.134 Uiso 1 1 calc GR
H17C H 0.5739 0.2698 -0.0240 0.134 Uiso 1 1 calc GR
C18 C 0.1175(2) 0.05895(11) 0.13447(13) 0.0266(5) Uani 1 1 d .
C19 C 0.1893(3) 0.00891(12) 0.10865(14) 0.0316(6) Uani 1 1 d .
C20 C 0.1494(3) -0.05609(13) 0.10811(16) 0.0440(8) Uani 1 1 d .
H20 H 0.1960 -0.0897 0.0912 0.053 Uiso 1 1 calc R
C21 C 0.0427(3) -0.07112(14) 0.13206(17) 0.0487(8) Uani 1 1 d .
H21 H 0.0176 -0.1146 0.1315 0.058 Uiso 1 1 calc R
C22 C -0.0268(3) -0.02164(15) 0.15689(18) 0.0464(8) Uani 1 1 d .
H22 H -0.0990 -0.0322 0.1726 0.056 Uiso 1 1 calc R
C23 C 0.0082(2) 0.04397(13) 0.15916(15) 0.0341(6) Uani 1 1 d .
C24 C -0.0732(2) 0.09479(16) 0.18872(18) 0.0434(7) Uani 1 1 d .
H24 H -0.0349 0.1376 0.1892 0.052 Uiso 1 1 calc R
C25 C -0.1800(3) 0.1012(2) 0.1407(2) 0.0735(12) Uani 1 1 d .
H25A H -0.1590 0.1106 0.0906 0.110 Uiso 1 1 calc GR
H25B H -0.2259 0.1365 0.1592 0.110 Uiso 1 1 calc GR
H25C H -0.2217 0.0607 0.1423 0.110 Uiso 1 1 calc GR
C26 C -0.1090(3) 0.07863(18) 0.26795(19) 0.0513(8) Uani 1 1 d .
H26A H -0.1550 0.0397 0.2678 0.077 Uiso 1 1 calc GR
H26B H -0.1511 0.1149 0.2878 0.077 Uiso 1 1 calc GR
H26C H -0.0432 0.0712 0.2979 0.077 Uiso 1 1 calc GR
C27 C 0.3049(3) 0.02595(13) 0.07954(16) 0.0381(6) Uani 1 1 d .
H27 H 0.3374 0.0593 0.1126 0.046 Uiso 1 1 calc R
C28 C 0.3854(3) -0.03276(16) 0.0783(2) 0.0555(9) Uani 1 1 d .
H28A H 0.3850 -0.0542 0.1256 0.083 Uiso 1 1 calc GR
H28B H 0.4602 -0.0176 0.0675 0.083 Uiso 1 1 calc GR
H28C H 0.3617 -0.0634 0.0409 0.083 Uiso 1 1 calc GR
C29 C 0.2975(3) 0.05628(16) 0.00247(18) 0.0496(8) Uani 1 1 d .
H29A H 0.2632 0.0253 -0.0308 0.074 Uiso 1 1 calc GR
H29B H 0.3718 0.0669 -0.0145 0.074 Uiso 1 1 calc GR
H29C H 0.2529 0.0957 0.0043 0.074 Uiso 1 1 calc GR
C30 C 0.5052(2) 0.07909(12) 0.29457(15) 0.0286(5) Uani 1 1 d .
C31 C 0.5107(2) 0.03863(13) 0.36702(15) 0.0318(6) Uani 1 1 d .
C32 C 0.4748(3) -0.03311(13) 0.35803(19) 0.0465(8) Uani 1 1 d .
H32A H 0.4678 -0.0532 0.4058 0.070 Uiso 1 1 calc GR
H32B H 0.5304 -0.0564 0.3298 0.070 Uiso 1 1 calc GR
H32C H 0.4036 -0.0350 0.3328 0.070 Uiso 1 1 calc GR
C33 C 0.6223(2) 0.04293(17) 0.40780(18) 0.0459(7) Uani 1 1 d .
H33A H 0.6385 0.0882 0.4192 0.069 Uiso 1 1 calc GR
H33B H 0.6810 0.0254 0.3772 0.069 Uiso 1 1 calc GR
H33C H 0.6181 0.0179 0.4527 0.069 Uiso 1 1 calc GR
C34 C 0.5712(2) 0.14269(13) 0.29746(17) 0.0361(6) Uani 1 1 d .
H34A H 0.5550 0.1684 0.2542 0.054 Uiso 1 1 calc GR
H34B H 0.6503 0.1329 0.2993 0.054 Uiso 1 1 calc GR
H34C H 0.5504 0.1672 0.3407 0.054 Uiso 1 1 calc GR
C35 C 0.5316(3) 0.03919(15) 0.22635(16) 0.0406(7) Uani 1 1 d .
H35A H 0.4796 0.0031 0.2224 0.061 Uiso 1 1 calc GR
H35B H 0.6070 0.0223 0.2299 0.061 Uiso 1 1 calc GR
H35C H 0.5250 0.0668 0.1834 0.061 Uiso 1 1 calc GR
C36 C 0.2206(2) 0.11036(11) 0.38448(13) 0.0237(5) Uani 1 1 d .
H36 H 0.2182 0.1349 0.4311 0.028 Uiso 1 1 calc R
C37 C 0.1686(2) 0.04151(11) 0.39564(14) 0.0248(5) Uani 1 1 d .
C38 C 0.1422(3) 0.00203(13) 0.33536(16) 0.0359(6) Uani 1 1 d .
H38 H 0.1501 0.0187 0.2878 0.043 Uiso 1 1 calc R
C39 C 0.1040(3) -0.06242(14) 0.34537(19) 0.0467(8) Uani 1 1 d .
H39 H 0.0856 -0.0882 0.3046 0.056 Uiso 1 1 calc R
C40 C 0.0936(3) -0.08792(13) 0.41565(18) 0.0437(7) Uani 1 1 d .
H40 H 0.0684 -0.1309 0.4224 0.052 Uiso 1 1 calc R
C41 C 0.1206(3) -0.04935(14) 0.47565(17) 0.0393(6) Uani 1 1 d .
H41 H 0.1137 -0.0663 0.5232 0.047 Uiso 1 1 calc R
C42 C 0.1581(2) 0.01501(12) 0.46547(15) 0.0307(5) Uani 1 1 d .
H42 H 0.1763 0.0406 0.5064 0.037 Uiso 1 1 calc R
C43 C 0.0749(2) 0.18393(11) 0.34166(13) 0.0233(5) Uani 1 1 d .
C44 C 0.0134(2) 0.17648(11) 0.40776(14) 0.0270(5) Uani 1 1 d .
H44 H 0.0414 0.1493 0.4449 0.032 Uiso 1 1 calc R
C45 C -0.0883(2) 0.20917(12) 0.41830(16) 0.0340(6) Uani 1 1 d .
H45 H -0.1271 0.2031 0.4623 0.041 Uiso 1 1 calc R
C46 C -0.1329(2) 0.25035(14) 0.36500(18) 0.0398(7) Uani 1 1 d .
H46 H -0.2018 0.2711 0.3722 0.048 Uiso 1 1 calc R
C47 C -0.0724(2) 0.26010(13) 0.30034(17) 0.0364(6) Uani 1 1 d .
H47 H -0.1007 0.2882 0.2641 0.044 Uiso 1 1 calc R
C48 C 0.0292(2) 0.22865(12) 0.28914(15) 0.0292(5) Uani 1 1 d .
H48 H 0.0688 0.2370 0.2459 0.035 Uiso 1 1 calc R
B1 B 0.3456(2) 0.09397(12) 0.36498(15) 0.0239(5) Uani 1 1 d .

loop_
_atom_site_aniso_label
_atom_site_aniso_U_11
_atom_site_aniso_U_22
_atom_site_aniso_U_33
_atom_site_aniso_U_23
_atom_site_aniso_U_13
_atom_site_aniso_U_12
Mg1 0.0235(4) 0.0132(3) 0.0235(4) 0.0016(3) -0.0001(3) -0.0002(3)
O1 0.0231(8) 0.0211(8) 0.0300(9) 0.0049(7) 0.0012(7) 0.0043(6)
O2 0.0293(9) 0.0307(9) 0.0296(9) 0.0069(8) 0.0002(7) 0.0077(7)
N1 0.0268(10) 0.0140(8) 0.0258(10) 0.0002(8) -0.0020(8) -0.0014(7)
N2 0.0255(10) 0.0129(8) 0.0241(10) 0.0022(7) 0.0001(7) -0.0022(7)
N3 0.0255(10) 0.0162(8) 0.0265(10) 0.0036(8) 0.0007(8) 0.0002(7)
C1 0.0426(15) 0.0272(12) 0.0348(14) 0.0006(11) -0.0131(12) -0.0047(11)
C2 0.0275(12) 0.0214(11) 0.0261(12) -0.0012(10) -0.0010(9) -0.0020(9)
C3 0.0324(12) 0.0177(10) 0.0272(12) 0.0042(9) -0.0050(10) 0.0020(9)
C4 0.0294(12) 0.0148(10) 0.0254(12) 0.0009(9) 0.0024(9) 0.0003(8)
C5 0.0416(14) 0.0161(10) 0.0344(13) 0.0053(10) -0.0069(11) -0.0021(10)
C6 0.0263(11) 0.0131(9) 0.0281(12) 0.0029(9) -0.0017(9) -0.0017(8)
C7 0.0584(19) 0.0335(14) 0.0416(16) 0.0011(13) 0.0061(14) 0.0199(13)
C8 0.0276(13) 0.0354(13) 0.0414(15) 0.0076(12) 0.0017(11) -0.0076(10)
C9 0.0295(13) 0.0326(13) 0.0461(16) 0.0035(12) -0.0075(11) -0.0085(10)
C10 0.0383(14) 0.0237(11) 0.0325(13) -0.0025(11) -0.0065(11) -0.0042(10)
C11 0.0295(12) 0.0122(9) 0.0302(12) 0.0005(9) -0.0012(10) 0.0007(8)
C12 0.0349(13) 0.0183(10) 0.0292(13) -0.0049(10) 0.0018(10) 0.0001(9)
C13 0.0477(16) 0.0270(12) 0.0334(14) 0.0008(11) 0.0041(12) 0.0026(11)
C14 0.0319(13) 0.0198(11) 0.0305(13) 0.0054(10) 0.0028(10) -0.0021(9)
C15 0.0356(14) 0.0324(13) 0.0317(14) -0.0007(11) 0.0064(11) -0.0015(11)
C16 0.122(4) 0.056(2) 0.044(2) -0.0124(18) -0.015(2) 0.039(2)
C17 0.106(4) 0.122(4) 0.041(2) -0.009(2) 0.023(2) -0.071(3)
C18 0.0391(14) 0.0165(10) 0.0242(12) -0.0007(9) -0.0034(10) -0.0043(9)
C19 0.0527(17) 0.0165(11) 0.0256(12) 0.0001(10) -0.0071(11) 0.0002(10)
C20 0.081(2) 0.0171(12) 0.0341(15) -0.0045(11) -0.0077(15) 0.0013(13)
C21 0.082(2) 0.0253(13) 0.0388(16) 0.0001(12) -0.0103(16) -0.0254(15)
C22 0.059(2) 0.0373(16) 0.0430(17) -0.0021(14) -0.0037(14) -0.0260(14)
C23 0.0391(15) 0.0300(13) 0.0332(14) -0.0017(11) -0.0039(11) -0.0140(11)
C24 0.0307(14) 0.0458(16) 0.0536(19) -0.0018(15) 0.0034(13) -0.0123(12)
C25 0.0365(19) 0.106(4) 0.078(3) 0.010(3) -0.0023(18) -0.005(2)
C26 0.0343(16) 0.061(2) 0.059(2) -0.0114(17) 0.0068(14) -0.0144(14)
C27 0.0513(17) 0.0251(12) 0.0379(15) -0.0021(12) 0.0020(13) 0.0095(12)
C28 0.071(2) 0.0420(17) 0.054(2) -0.0064(16) -0.0011(17) 0.0264(16)
C29 0.060(2) 0.0437(17) 0.0458(18) 0.0094(15) 0.0139(15) 0.0115(15)
C30 0.0237(12) 0.0269(12) 0.0351(14) 0.0046(11) -0.0002(10) 0.0082(9)
C31 0.0326(13) 0.0278(12) 0.0352(14) 0.0055(11) 0.0027(11) 0.0108(10)
C32 0.0542(19) 0.0252(13) 0.060(2) 0.0102(14) 0.0056(15) 0.0129(12)
C33 0.0340(15) 0.0586(19) 0.0451(17) 0.0104(15) -0.0022(13) 0.0162(13)
C34 0.0260(13) 0.0298(13) 0.0526(17) 0.0098(12) 0.0034(11) 0.0029(10)
C35 0.0396(15) 0.0439(16) 0.0383(15) 0.0007(13) 0.0052(12) 0.0175(12)
C36 0.0290(12) 0.0162(10) 0.0258(12) 0.0028(9) -0.0005(9) 0.0005(9)
C37 0.0246(11) 0.0189(10) 0.0310(13) 0.0052(10) 0.0003(9) 0.0014(9)
C38 0.0517(17) 0.0241(12) 0.0319(14) 0.0032(11) -0.0009(12) -0.0048(11)
C39 0.067(2) 0.0253(13) 0.0473(18) 0.0011(13) -0.0093(15) -0.0107(13)
C40 0.0532(18) 0.0221(12) 0.0557(19) 0.0123(13) -0.0040(14) -0.0097(12)
C41 0.0474(16) 0.0298(13) 0.0406(16) 0.0159(12) 0.0004(13) -0.0048(11)
C42 0.0348(14) 0.0252(12) 0.0320(13) 0.0085(11) 0.0016(11) -0.0017(10)
C43 0.0270(11) 0.0155(10) 0.0275(12) 0.0001(9) 0.0014(9) -0.0019(8)
C44 0.0297(12) 0.0191(10) 0.0322(13) 0.0033(10) 0.0029(10) 0.0011(9)
C45 0.0343(14) 0.0257(12) 0.0419(15) -0.0001(11) 0.0116(11) 0.0032(10)
C46 0.0326(14) 0.0325(14) 0.0542(18) 0.0033(13) 0.0082(12) 0.0126(11)
C47 0.0366(14) 0.0270(12) 0.0454(16) 0.0098(12) 0.0018(12) 0.0103(11)
C48 0.0304(13) 0.0233(11) 0.0339(13) 0.0065(10) 0.0031(10) 0.0019(9)
B1 0.0278(13) 0.0173(11) 0.0266(13) 0.0031(10) 0.0001(10) 0.0003(10)

loop_
_atom_type_symbol
_atom_type_description
_atom_type_scat_dispersion_real
_atom_type_scat_dispersion_imag
_atom_type_scat_source
C C 0.0181 0.0091 'International Tables Vol C Tables 4.2.6.8 and 6.1.1.4'
H H 0.0000 0.0000 'International Tables Vol C Tables 4.2.6.8 and 6.1.1.4'
B B 0.0090 0.0039 'International Tables Vol C Tables 4.2.6.8 and 6.1.1.4'
Mg Mg 0.1719 0.1771 'International Tables Vol C Tables 4.2.6.8 and 6.1.1.4'
N N 0.0311 0.0180 'International Tables Vol C Tables 4.2.6.8 and 6.1.1.4'
O O 0.0492 0.0322 'International Tables Vol C Tables 4.2.6.8 and 6.1.1.4'

loop_
_geom_angle_atom_site_label_1
_geom_angle_atom_site_label_2
_geom_angle_atom_site_label_3
_geom_angle
O1 Mg1 B1 27.18(7)
N1 Mg1 O1 129.95(8)
N1 Mg1 B1 137.96(8)
N2 Mg1 O1 114.67(8)
N2 Mg1 N1 93.78(8)
N2 Mg1 B1 126.27(8)
N3 Mg1 O1 83.59(8)
N3 Mg1 N1 113.24(9)
N3 Mg1 N2 125.52(8)
N3 Mg1 B1 56.49(8)
C30 O1 Mg1 143.95(14)
B1 O1 Mg1 107.65(14)
B1 O1 C30 105.40(18)
B1 O2 C31 106.4(2)
C2 N1 Mg1 119.87(16)
C2 N1 C18 119.1(2)
C18 N1 Mg1 120.37(15)
C4 N2 Mg1 118.02(15)
C4 N2 C6 118.55(18)
C6 N2 Mg1 122.58(15)
C36 N3 Mg1 116.57(15)
C43 N3 Mg1 127.23(16)
C43 N3 C36 116.19(19)
H1A C1 H1B 109.5
H1A C1 H1C 109.5
H1B C1 H1C 109.5
C2 C1 H1A 109.5
C2 C1 H1B 109.5
C2 C1 H1C 109.5
N1 C2 C1 122.1(2)
N1 C2 C3 124.3(2)
C3 C2 C1 113.7(2)
C2 C3 H3 114.8
C4 C3 C2 130.4(2)
C4 C3 H3 114.8
N2 C4 C3 124.7(2)
N2 C4 C5 120.1(2)
C3 C4 C5 115.3(2)
C4 C5 H5A 109.5
C4 C5 H5B 109.5
C4 C5 H5C 109.5
H5A C5 H5B 109.5
H5A C5 H5C 109.5
H5B C5 H5C 109.5
C11 C6 N2 119.3(2)
C11 C6 C14 120.6(2)
C14 C6 N2 120.0(2)
H7A C7 H7B 109.5
H7A C7 H7C 109.5
H7B C7 H7C 109.5
C12 C7 H7A 109.5
C12 C7 H7B 109.5
C12 C7 H7C 109.5
C9 C8 H8 119.2
C9 C8 C14 121.6(2)
C14 C8 H8 119.2
C8 C9 H9 120.2
C10 C9 C8 119.7(2)
C10 C9 H9 120.2
C9 C10 H10 119.4
C9 C10 C11 121.1(2)
C11 C10 H10 119.4
C6 C11 C12 121.7(2)
C10 C11 C6 118.7(2)
C10 C11 C12 119.5(2)
C7 C12 H12 107.5
C11 C12 C7 110.2(2)
C11 C12 H12 107.5
C11 C12 C13 113.4(2)
C13 C12 C7 110.6(2)
C13 C12 H12 107.5
C12 C13 H13A 109.5
C12 C13 H13B 109.5
C12 C13 H13C 109.5
H13A C13 H13B 109.5
H13A C13 H13C 109.5
H13B C13 H13C 109.5
C6 C14 C15 122.0(2)
C8 C14 C6 118.3(2)
C8 C14 C15 119.7(2)
C14 C15 H15 106.6
C16 C15 C14 111.2(2)
C16 C15 H15 106.6
C16 C15 C17 111.1(3)
C17 C15 C14 114.2(3)
C17 C15 H15 106.6
C15 C16 H16A 109.5
C15 C16 H16B 109.5
C15 C16 H16C 109.5
H16A C16 H16B 109.5
H16A C16 H16C 109.5
H16B C16 H16C 109.5
C15 C17 H17A 109.5
C15 C17 H17B 109.5
C15 C17 H17C 109.5
H17A C17 H17B 109.5
H17A C17 H17C 109.5
H17B C17 H17C 109.5
C19 C18 N1 118.1(2)
C19 C18 C23 120.7(2)
C23 C18 N1 121.1(2)
C18 C19 C27 120.2(2)
C20 C19 C18 118.4(3)
C20 C19 C27 121.3(3)
C19 C20 H20 119.4
C21 C20 C19 121.2(3)
C21 C20 H20 119.4
C20 C21 H21 120.1
C22 C21 C20 119.7(3)
C22 C21 H21 120.1
C21 C22 H22 119.1
C21 C22 C23 121.8(3)
C23 C22 H22 119.1
C18 C23 C24 123.9(2)
C22 C23 C18 118.1(3)
C22 C23 C24 118.0(3)
C23 C24 H24 108.1
C23 C24 C25 112.6(3)
C23 C24 C26 111.5(3)
C25 C24 H24 108.1
C26 C24 H24 108.1
C26 C24 C25 108.4(3)
C24 C25 H25A 109.5
C24 C25 H25B 109.5
C24 C25 H25C 109.5
H25A C25 H25B 109.5
H25A C25 H25C 109.5
H25B C25 H25C 109.5
C24 C26 H26A 109.5
C24 C26 H26B 109.5
C24 C26 H26C 109.5
H26A C26 H26B 109.5
H26A C26 H26C 109.5
H26B C26 H26C 109.5
C19 C27 H27 107.5
C19 C27 C28 113.4(3)
C19 C27 C29 111.2(3)
C28 C27 H27 107.5
C29 C27 H27 107.5
C29 C27 C28 109.5(3)
C27 C28 H28A 109.5
C27 C28 H28B 109.5
C27 C28 H28C 109.5
H28A C28 H28B 109.5
H28A C28 H28C 109.5
H28B C28 H28C 109.5
C27 C29 H29A 109.5
C27 C29 H29B 109.5
C27 C29 H29C 109.5
H29A C29 H29B 109.5
H29A C29 H29C 109.5
H29B C29 H29C 109.5
O1 C30 C31 101.56(19)
O1 C30 C34 106.28(19)
O1 C30 C35 108.6(2)
C34 C30 C31 113.8(2)
C34 C30 C35 112.1(2)
C35 C30 C31 113.6(2)
O2 C31 C30 102.69(18)
O2 C31 C32 106.1(2)
O2 C31 C33 108.4(2)
C32 C31 C30 113.8(2)
C33 C31 C30 114.5(2)
C33 C31 C32 110.5(2)
C31 C32 H32A 109.5
C31 C32 H32B 109.5
C31 C32 H32C 109.5
H32A C32 H32B 109.5
H32A C32 H32C 109.5
H32B C32 H32C 109.5
C31 C33 H33A 109.5
C31 C33 H33B 109.5
C31 C33 H33C 109.5
H33A C33 H33B 109.5
H33A C33 H33C 109.5
H33B C33 H33C 109.5
C30 C34 H34A 109.5
C30 C34 H34B 109.5
C30 C34 H34C 109.5
H34A C34 H34B 109.5
H34A C34 H34C 109.5
H34B C34 H34C 109.5
C30 C35 H35A 109.5
C30 C35 H35B 109.5
C30 C35 H35C 109.5
H35A C35 H35B 109.5
H35A C35 H35C 109.5
H35B C35 H35C 109.5
N3 C36 H36 109.5
N3 C36 C37 116.7(2)
N3 C36 B1 108.73(19)
C37 C36 H36 109.5
C37 C36 B1 102.65(18)
B1 C36 H36 109.5
C38 C37 C36 120.6(2)
C42 C37 C36 120.7(2)
C42 C37 C38 118.3(2)
C37 C38 H38 119.7
C37 C38 C39 120.7(3)
C39 C38 H38 119.7
C38 C39 H39 120.0
C40 C39 C38 120.1(3)
C40 C39 H39 120.0
C39 C40 H40 120.2
C41 C40 C39 119.6(2)
C41 C40 H40 120.2
C40 C41 H41 119.9
C40 C41 C42 120.2(3)
C42 C41 H41 119.9
C37 C42 C41 121.1(3)
C37 C42 H42 119.4
C41 C42 H42 119.4
N3 C43 C44 124.9(2)
N3 C43 C48 119.2(2)
C44 C43 C48 115.9(2)
C43 C44 H44 119.4
C45 C44 C43 121.2(2)
C45 C44 H44 119.4
C44 C45 H45 119.2
C46 C45 C44 121.5(3)
C46 C45 H45 119.2
C45 C46 H46 120.8
C45 C46 C47 118.5(2)
C47 C46 H46 120.8
C46 C47 H47 119.6
C48 C47 C46 120.9(3)
C48 C47 H47 119.6
C43 C48 H48 119.0
C47 C48 C43 121.9(2)
C47 C48 H48 119.0
O1 B1 Mg1 45.16(11)
O1 B1 C36 120.4(2)
O2 B1 Mg1 157.29(18)
O2 B1 O1 113.6(2)
O2 B1 C36 125.8(2)
C36 B1 Mg1 76.41(14)

loop_
_geom_bond_atom_site_label_1
_geom_bond_atom_site_label_2
_geom_bond_distance
Mg1 O1 2.1679(18)
Mg1 N1 2.072(2)
Mg1 N2 2.0615(19)
Mg1 N3 2.004(2)
Mg1 B1 2.913(3)
O1 C30 1.503(3)
O1 B1 1.397(3)
O2 C31 1.462(3)
O2 B1 1.357(3)
N1 C2 1.322(3)
N1 C18 1.444(3)
N2 C4 1.340(3)
N2 C6 1.436(3)
N3 C36 1.465(3)
N3 C43 1.372(3)
C1 H1A 0.9600
C1 H1B 0.9600
C1 H1C 0.9600
C1 C2 1.516(3)
C2 C3 1.414(3)
C3 H3 0.9300
C3 C4 1.396(3)
C4 C5 1.520(3)
C5 H5A 0.9600
C5 H5B 0.9600
C5 H5C 0.9600
C6 C11 1.404(3)
C6 C14 1.409(3)
C7 H7A 0.9600
C7 H7B 0.9600
C7 H7C 0.9600
C7 C12 1.527(3)
C8 H8 0.9300
C8 C9 1.382(4)
C8 C14 1.396(4)
C9 H9 0.9300
C9 C10 1.377(4)
C10 H10 0.9300
C10 C11 1.402(3)
C11 C12 1.515(3)
C12 H12 0.9800
C12 C13 1.524(4)
C13 H13A 0.9600
C13 H13B 0.9600
C13 H13C 0.9600
C14 C15 1.527(4)
C15 H15 0.9800
C15 C16 1.504(4)
C15 C17 1.517(4)
C16 H16A 0.9600
C16 H16B 0.9600
C16 H16C 0.9600
C17 H17A 0.9600
C17 H17B 0.9600
C17 H17C 0.9600
C18 C19 1.406(4)
C18 C23 1.408(4)
C19 C20 1.400(3)
C19 C27 1.513(4)
C20 H20 0.9300
C20 C21 1.376(5)
C21 H21 0.9300
C21 C22 1.375(5)
C22 H22 0.9300
C22 C23 1.394(4)
C23 C24 1.512(4)
C24 H24 0.9800
C24 C25 1.541(5)
C24 C26 1.533(4)
C25 H25A 0.9600
C25 H25B 0.9600
C25 H25C 0.9600
C26 H26A 0.9600
C26 H26B 0.9600
C26 H26C 0.9600
C27 H27 0.9800
C27 C28 1.527(4)
C27 C29 1.527(4)
C28 H28A 0.9600
C28 H28B 0.9600
C28 H28C 0.9600
C29 H29A 0.9600
C29 H29B 0.9600
C29 H29C 0.9600
C30 C31 1.548(4)
C30 C34 1.510(3)
C30 C35 1.510(4)
C31 C32 1.524(4)
C31 C33 1.518(4)
C32 H32A 0.9600
C32 H32B 0.9600
C32 H32C 0.9600
C33 H33A 0.9600
C33 H33B 0.9600
C33 H33C 0.9600
C34 H34A 0.9600
C34 H34B 0.9600
C34 H34C 0.9600
C35 H35A 0.9600
C35 H35B 0.9600
C35 H35C 0.9600
C36 H36 0.9800
C36 C37 1.540(3)
C36 B1 1.562(3)
C37 C38 1.388(4)
C37 C42 1.379(3)
C38 H38 0.9300
C38 C39 1.395(4)
C39 H39 0.9300
C39 C40 1.379(4)
C40 H40 0.9300
C40 C41 1.375(4)
C41 H41 0.9300
C41 C42 1.391(4)
C42 H42 0.9300
C43 C44 1.413(3)
C43 C48 1.420(3)
C44 H44 0.9300
C44 C45 1.391(3)
C45 H45 0.9300
C45 C46 1.380(4)
C46 H46 0.9300
C46 C47 1.390(4)
C47 H47 0.9300
C47 C48 1.380(4)
C48 H48 0.9300

loop_
_geom_torsion_atom_site_label_1
_geom_torsion_atom_site_label_2
_geom_torsion_atom_site_label_3
_geom_torsion_atom_site_label_4
_geom_torsion
Mg1 O1 C30 C31 178.03(19)
Mg1 O1 C30 C34 58.8(3)
Mg1 O1 C30 C35 -61.9(3)
Mg1 O1 B1 O2 -170.10(16)
Mg1 O1 B1 C36 14.8(3)
Mg1 N1 C2 C1 -172.90(19)
Mg1 N1 C2 C3 8.0(3)
Mg1 N1 C18 C19 -81.8(3)
Mg1 N1 C18 C23 94.1(3)
Mg1 N2 C4 C3 -21.2(3)
Mg1 N2 C4 C5 158.47(17)
Mg1 N2 C6 C11 -60.5(2)
Mg1 N2 C6 C14 115.9(2)
Mg1 N3 C36 C37 -100.0(2)
Mg1 N3 C36 B1 15.4(2)
Mg1 N3 C43 C44 174.76(18)
Mg1 N3 C43 C48 -4.4(3)
O1 C30 C31 O2 -30.9(2)
O1 C30 C31 C32 83.3(2)
O1 C30 C31 C33 -148.2(2)
N1 C2 C3 C4 13.5(4)
N1 C18 C19 C20 175.9(2)
N1 C18 C19 C27 -6.4(4)
N1 C18 C23 C22 -176.1(3)
N1 C18 C23 C24 3.2(4)
N2 C6 C11 C10 174.2(2)
N2 C6 C11 C12 -9.1(3)
N2 C6 C14 C8 -174.3(2)
N2 C6 C14 C15 5.0(3)
N3 C36 C37 C38 42.6(3)
N3 C36 C37 C42 -144.2(2)
N3 C36 B1 Mg1 -9.71(15)
N3 C36 B1 O1 -20.4(3)
N3 C36 B1 O2 165.1(2)
N3 C43 C44 C45 -176.4(2)
N3 C43 C48 C47 175.8(2)
C1 C2 C3 C4 -165.6(3)
C2 N1 C18 C19 107.5(3)
C2 N1 C18 C23 -76.5(3)
C2 C3 C4 N2 -5.6(4)
C2 C3 C4 C5 174.8(2)
C4 N2 C6 C11 108.7(2)
C4 N2 C6 C14 -74.9(3)
C6 N2 C4 C3 169.1(2)
C6 N2 C4 C5 -11.3(3)
C6 C11 C12 C7 -101.3(3)
C6 C11 C12 C13 134.2(2)
C6 C14 C15 C16 -84.2(4)
C6 C14 C15 C17 149.1(3)
C8 C9 C10 C11 1.0(4)
C8 C14 C15 C16 95.1(3)
C8 C14 C15 C17 -31.6(4)
C9 C8 C14 C6 -0.3(4)
C9 C8 C14 C15 -179.7(2)
C9 C10 C11 C6 0.6(4)
C9 C10 C11 C12 -176.1(2)
C10 C11 C12 C7 75.3(3)
C10 C11 C12 C13 -49.2(3)
C11 C6 C14 C8 2.0(3)
C11 C6 C14 C15 -178.6(2)
C14 C6 C11 C10 -2.2(3)
C14 C6 C11 C12 174.5(2)
C14 C8 C9 C10 -1.2(4)
C18 N1 C2 C1 -2.2(4)
C18 N1 C2 C3 178.7(2)
C18 C19 C20 C21 0.1(4)
C18 C19 C27 C28 160.6(3)
C18 C19 C27 C29 -75.5(3)
C18 C23 C24 C25 116.9(3)
C18 C23 C24 C26 -121.1(3)
C19 C18 C23 C22 -0.3(4)
C19 C18 C23 C24 179.1(3)
C19 C20 C21 C22 0.2(5)
C20 C19 C27 C28 -21.8(4)
C20 C19 C27 C29 102.1(3)
C20 C21 C22 C23 -0.5(5)
C21 C22 C23 C18 0.6(5)
C21 C22 C23 C24 -178.8(3)
C22 C23 C24 C25 -63.7(4)
C22 C23 C24 C26 58.3(4)
C23 C18 C19 C20 0.0(4)
C23 C18 C19 C27 177.6(2)
C27 C19 C20 C21 -177.6(3)
C30 O1 B1 Mg1 165.41(19)
C30 O1 B1 O2 -4.7(3)
C30 O1 B1 C36 -179.8(2)
C31 O2 B1 Mg1 -34.8(5)
C31 O2 B1 O1 -16.4(3)
C31 O2 B1 C36 158.4(2)
C34 C30 C31 O2 82.8(2)
C34 C30 C31 C32 -163.0(2)
C34 C30 C31 C33 -34.5(3)
C35 C30 C31 O2 -147.3(2)
C35 C30 C31 C32 -33.1(3)
C35 C30 C31 C33 95.3(3)
C36 N3 C43 C44 -6.4(3)
C36 N3 C43 C48 174.5(2)
C36 C37 C38 C39 174.5(3)
C36 C37 C42 C41 -174.2(2)
C37 C36 B1 Mg1 114.53(16)
C37 C36 B1 O1 103.8(2)
C37 C36 B1 O2 -70.7(3)
C37 C38 C39 C40 -0.9(5)
C38 C37 C42 C41 -0.8(4)
C38 C39 C40 C41 0.3(5)
C39 C40 C41 C42 0.1(5)
C40 C41 C42 C37 0.2(4)
C42 C37 C38 C39 1.2(4)
C43 N3 C36 C37 81.0(3)
C43 N3 C36 B1 -163.56(19)
C43 C44 C45 C46 -0.3(4)
C44 C43 C48 C47 -3.4(4)
C44 C45 C46 C47 -1.6(4)
C45 C46 C47 C48 0.9(5)
C46 C47 C48 C43 1.7(4)
C48 C43 C44 C45 2.8(4)
B1 O1 C30 C31 22.1(2)
B1 O1 C30 C34 -97.1(2)
B1 O1 C30 C35 142.1(2)
B1 O2 C31 C30 29.4(3)
B1 O2 C31 C32 -90.4(2)
B1 O2 C31 C33 150.9(2)
B1 C36 C37 C38 -76.2(3)
B1 C36 C37 C42 97.0(3)
